data_2231460
loop_
_publ_author_name
'Sabbaghi, Fahimeh'
'Pourayoubi, Mehrdad'
'Negari, Monireh'
'Ne\<cas, Marek'

_publ_section_title
;
 Diphenyl [(<i>S</i>)-1-phenylpropanamido]phosphate
;
_journal_issue 9
_journal_name_full 'Acta Crystallographica Section E'
_journal_page_first o2512
_journal_paper_doi 10.1107/S1600536811034507
_journal_volume 67
_journal_year 2011
_chemical_formula_iupac 'C21 H22 N O3 P'
_chemical_formula_moiety 'C21 H22 N O3 P'
_chemical_formula_sum 'C21 H22 N O3 P'
_chemical_formula_weight 367.37
_chemical_name_systematic
;
Diphenyl [(<i>S</i>)-1-phenylpropanamido]phosphate
;
_space_group_IT_number 19
_symmetry_cell_setting orthorhombic
_symmetry_space_group_name_Hall 'P 2ac 2ab'
_symmetry_space_group_name_H-M 'P 21 21 21'
_atom_sites_solution_hydrogens geom
_atom_sites_solution_primary direct
_atom_sites_solution_secondary difmap
_audit_creation_method SHELXL-97
_cell_angle_alpha 90.00
_cell_angle_beta 90.00
_cell_angle_gamma 90.00
_cell_formula_units_Z 4
_cell_length_a 5.4853(3)
_cell_length_b 8.1450(11)
_cell_length_c 41.162(4)
_cell_measurement_reflns_used 1550
_cell_measurement_temperature 120(2)
_cell_measurement_theta_max 27.5840
_cell_measurement_theta_min 3.1804
_cell_volume 1839.0(3)
_computing_cell_refinement 'CrysAlis RED (Oxford Diffraction, 2009)'
_computing_data_collection 'CrysAlis CCD (Oxford Diffraction, 2009)'
_computing_data_reduction 'CrysAlis RED (Oxford Diffraction, 2009)'
_computing_molecular_graphics 'Mercury (Macrae <i>et al.</i>, 2008)'
_computing_publication_material 'enCIFer (Allen <i>et al.</i>, 2004)'
_computing_structure_refinement 'SHELXL97 (Sheldrick, 2008)'
_computing_structure_solution 'SHELXS97 (Sheldrick, 2008)'
_diffrn_ambient_temperature 120(2)
_diffrn_detector_area_resol_mean 8.4353
_diffrn_measured_fraction_theta_full 0.996
_diffrn_measured_fraction_theta_max 0.996
_diffrn_measurement_device_type
;
Oxford Diffraction Xcalibur diffractometer with a Sapphire2 (large Be window)
detector
;
_diffrn_measurement_method '\w scan'
_diffrn_radiation_monochromator graphite
_diffrn_radiation_source 'Enhance (Mo) X-ray Source'
_diffrn_radiation_type MoK\a
_diffrn_radiation_wavelength 0.71073
_diffrn_reflns_av_R_equivalents 0.0294
_diffrn_reflns_av_sigmaI/netI 0.0784
_diffrn_reflns_limit_h_max 6
_diffrn_reflns_limit_h_min -5
_diffrn_reflns_limit_k_max 5
_diffrn_reflns_limit_k_min -9
_diffrn_reflns_limit_l_max 48
_diffrn_reflns_limit_l_min -48
_diffrn_reflns_number 4914
_diffrn_reflns_theta_full 24.99
_diffrn_reflns_theta_max 24.99
_diffrn_reflns_theta_min 3.19
_diffrn_standards_number 0
_exptl_absorpt_coefficient_mu 0.170
_exptl_absorpt_correction_T_max 1.00000
_exptl_absorpt_correction_T_min 0.98085
_exptl_absorpt_correction_type multi-scan
_exptl_absorpt_process_details '(CrysAlis RED; Oxford Diffraction, 2009)'
_exptl_crystal_colour colorless
_exptl_crystal_density_diffrn 1.327
_exptl_crystal_density_method 'not measured'
_exptl_crystal_description plate
_exptl_crystal_F_000 776
_exptl_crystal_size_max 0.40
_exptl_crystal_size_mid 0.20
_exptl_crystal_size_min 0.20
_refine_diff_density_max 0.408
_refine_diff_density_min -0.417
_refine_ls_abs_structure_details 'Flack (1983), 1052 Friedel pairs'
_refine_ls_abs_structure_Flack -0.09(14)
_refine_ls_extinction_method none
_refine_ls_goodness_of_fit_ref 1.066
_refine_ls_hydrogen_treatment mixed
_refine_ls_matrix_type full
_refine_ls_number_parameters 239
_refine_ls_number_reflns 3000
_refine_ls_number_restraints 1
_refine_ls_restrained_S_all 1.066
_refine_ls_R_factor_all 0.0675
_refine_ls_R_factor_gt 0.0521
_refine_ls_shift/su_max 0.000
_refine_ls_shift/su_mean 0.000
_refine_ls_structure_factor_coef Fsqd
_refine_ls_weighting_details 'calc w=1/[\s^2^(Fo^2^)+(0.0325P)^2^+0.0316P] where P=(Fo^2^+2Fc^2^)/3'
_refine_ls_weighting_scheme calc
_refine_ls_wR_factor_gt 0.0864
_refine_ls_wR_factor_ref 0.0892
_reflns_number_gt 2404
_reflns_number_total 3000
_reflns_threshold_expression I>2\s(I)
_cod_data_source_file dn2713.cif
_cod_data_source_block I
_cod_database_code 2231460
_cod_database_fobs_code 2231460

loop_
_symmetry_equiv_pos_as_xyz
'x, y, z'
'-x+1/2, -y, z+1/2'
'x+1/2, -y+1/2, -z'
'-x, y+1/2, -z+1/2'

loop_
_atom_site_type_symbol
_atom_site_label
_atom_site_fract_x
_atom_site_fract_y
_atom_site_fract_z
_atom_site_U_iso_or_equiv
_atom_site_adp_type
_atom_site_calc_flag
_atom_site_refinement_flags
_atom_site_occupancy
_atom_site_symmetry_multiplicity
P P1 1.02848(15) 0.21930(11) 0.13952(2) 0.0144(2) Uani d . 1 1
O O1 1.0319(4) 0.2594(3) 0.10191(4) 0.0190(6) Uani d . 1 1
O O2 0.9231(4) 0.3876(2) 0.15288(5) 0.0159(5) Uani d . 1 1
O O3 1.2652(4) 0.1671(2) 0.15233(5) 0.0168(6) Uani d . 1 1
N N1 0.8109(5) 0.0886(3) 0.14460(7) 0.0122(6) Uani d D 1 1
H H1 0.664(2) 0.118(3) 0.1438(7) 0.018 Uiso d D 1 1
C C1 1.2275(6) 0.3148(4) 0.08300(8) 0.0138(8) Uani d . 1 1
C C2 1.4066(6) 0.4158(4) 0.09534(8) 0.0175(8) Uani d . 1 1
H H2A 1.4062 0.4477 0.1175 0.021 Uiso calc R 1 1
C C3 1.5882(6) 0.4694(4) 0.07423(8) 0.0193(9) Uani d . 1 1
H H3B 1.7151 0.5378 0.0822 0.023 Uiso calc R 1 1
C C4 1.5863(7) 0.4244(4) 0.04181(9) 0.0237(9) Uani d . 1 1
H H4A 1.7092 0.4635 0.0275 0.028 Uiso calc R 1 1
C C5 1.4054(6) 0.3227(4) 0.03045(8) 0.0239(9) Uani d . 1 1
H H5A 1.4044 0.2909 0.0082 0.029 Uiso calc R 1 1
C C6 1.2250(6) 0.2665(4) 0.05106(7) 0.0186(8) Uani d . 1 1
H H6A 1.1010 0.1954 0.0432 0.022 Uiso calc R 1 1
C C7 0.8931(6) 0.4166(4) 0.18657(8) 0.0147(8) Uani d . 1 1
C C8 1.0704(7) 0.5046(4) 0.20239(8) 0.0232(9) Uani d . 1 1
H H8A 1.2141 0.5378 0.1913 0.028 Uiso calc R 1 1
C C9 1.0358(7) 0.5446(4) 0.23511(8) 0.0270(9) Uani d . 1 1
H H9A 1.1575 0.6045 0.2465 0.032 Uiso calc R 1 1
C C10 0.8268(7) 0.4975(4) 0.25076(9) 0.0277(10) Uani d . 1 1
H H10A 0.8030 0.5250 0.2730 0.033 Uiso calc R 1 1
C C11 0.6510(7) 0.4101(4) 0.23415(8) 0.0220(9) Uani d . 1 1
H H11A 0.5062 0.3777 0.2451 0.026 Uiso calc R 1 1
C C12 0.6827(6) 0.3689(4) 0.20180(8) 0.0170(8) Uani d . 1 1
H H12A 0.5611 0.3090 0.1904 0.020 Uiso calc R 1 1
C C13 0.6168(7) -0.1630(4) 0.18811(7) 0.0273(10) Uani d . 1 1
H H13A 0.4918 -0.2374 0.1966 0.041 Uiso calc R 1 1
H H13B 0.5715 -0.0493 0.1930 0.041 Uiso calc R 1 1
H H13C 0.7740 -0.1882 0.1983 0.041 Uiso calc R 1 1
C C14 0.6370(6) -0.1851(4) 0.15156(7) 0.0213(9) Uani d . 1 1
H H14A 0.4814 -0.1515 0.1413 0.026 Uiso calc R 1 1
H H14B 0.6628 -0.3028 0.1467 0.026 Uiso calc R 1 1
C C15 0.8451(6) -0.0856(4) 0.13654(7) 0.0130(7) Uani d . 1 1
H H15A 1.0005 -0.1226 0.1469 0.016 Uiso calc R 1 1
C C16 0.8667(6) -0.1162(4) 0.10011(8) 0.0131(8) Uani d . 1 1
C C17 1.0577(6) -0.2086(4) 0.08788(7) 0.0175(8) Uani d . 1 1
H H17A 1.1767 -0.2512 0.1024 0.021 Uiso calc R 1 1
C C18 1.0790(6) -0.2405(4) 0.05478(8) 0.0211(9) Uani d . 1 1
H H18A 1.2099 -0.3055 0.0468 0.025 Uiso calc R 1 1
C C19 0.9076(6) -0.1766(4) 0.03360(8) 0.0213(9) Uani d . 1 1
H H19A 0.9221 -0.1965 0.0109 0.026 Uiso calc R 1 1
C C20 0.7162(7) -0.0845(4) 0.04518(8) 0.0211(9) Uani d . 1 1
H H20A 0.5981 -0.0413 0.0306 0.025 Uiso calc R 1 1
C C21 0.6966(6) -0.0549(4) 0.07836(8) 0.0178(9) Uani d . 1 1
H H21A 0.5640 0.0086 0.0863 0.021 Uiso calc R 1 1

loop_
_atom_site_aniso_label
_atom_site_aniso_U_11
_atom_site_aniso_U_22
_atom_site_aniso_U_33
_atom_site_aniso_U_12
_atom_site_aniso_U_13
_atom_site_aniso_U_23
P1 0.0134(4) 0.0160(4) 0.0139(5) -0.0003(4) -0.0006(4) -0.0004(4)
O1 0.0146(12) 0.0300(15) 0.0122(11) -0.0012(13) 0.0002(10) 0.0020(10)
O2 0.0200(13) 0.0115(12) 0.0163(12) 0.0000(11) -0.0005(11) -0.0006(10)
O3 0.0136(12) 0.0178(13) 0.0191(13) -0.0002(11) -0.0008(10) -0.0001(11)
N1 0.0132(14) 0.0114(15) 0.0119(16) 0.0030(13) -0.0001(14) -0.0015(13)
C1 0.0098(18) 0.013(2) 0.018(2) 0.0016(16) 0.0051(14) 0.0038(16)
C2 0.0175(19) 0.0173(18) 0.018(2) 0.0038(17) 0.0013(16) -0.0023(16)
C3 0.0152(19) 0.0126(19) 0.030(2) -0.0028(17) -0.0017(17) 0.0017(17)
C4 0.020(2) 0.022(2) 0.029(2) 0.0019(18) 0.0120(18) 0.0046(19)
C5 0.028(2) 0.031(2) 0.0119(19) 0.0009(19) 0.0064(16) -0.0006(17)
C6 0.0222(19) 0.018(2) 0.0157(19) -0.0053(18) -0.0017(16) 0.0002(16)
C7 0.0164(19) 0.0115(18) 0.0162(19) 0.0029(17) -0.0031(16) -0.0003(16)
C8 0.019(2) 0.0183(19) 0.032(2) -0.0011(19) 0.0001(19) -0.0022(17)
C9 0.027(2) 0.025(2) 0.029(2) 0.000(2) -0.009(2) -0.0110(18)
C10 0.036(3) 0.030(2) 0.017(2) 0.010(2) -0.007(2) -0.0079(19)
C11 0.024(2) 0.027(2) 0.015(2) 0.003(2) 0.0002(17) 0.0016(18)
C12 0.0167(19) 0.016(2) 0.019(2) -0.0012(17) -0.0067(16) -0.0012(16)
C13 0.037(2) 0.025(2) 0.020(2) -0.0053(19) 0.0051(18) 0.0021(18)
C14 0.028(2) 0.0157(19) 0.020(2) -0.0020(17) -0.0016(16) -0.0034(17)
C15 0.0115(16) 0.0149(18) 0.0128(18) 0.0017(15) -0.0032(16) 0.0010(17)
C16 0.0141(18) 0.0083(18) 0.017(2) -0.0031(16) -0.0005(15) -0.0012(15)
C17 0.0180(18) 0.0196(18) 0.0148(18) -0.0021(19) -0.0024(15) -0.0027(17)
C18 0.019(2) 0.019(2) 0.025(2) -0.0018(18) 0.0042(16) -0.0069(17)
C19 0.033(2) 0.021(2) 0.0102(18) -0.0100(18) 0.0022(16) -0.0018(16)
C20 0.029(2) 0.020(2) 0.014(2) -0.0004(19) -0.0041(18) 0.0012(17)
C21 0.021(2) 0.016(2) 0.016(2) 0.0027(17) -0.0030(17) -0.0042(16)

loop_
_atom_type_symbol
_atom_type_description
_atom_type_scat_dispersion_real
_atom_type_scat_dispersion_imag
_atom_type_scat_source
C C 0.0033 0.0016 'International Tables Vol C Tables 4.2.6.8 and 6.1.1.4'
H H 0.0000 0.0000 'International Tables Vol C Tables 4.2.6.8 and 6.1.1.4'
N N 0.0061 0.0033 'International Tables Vol C Tables 4.2.6.8 and 6.1.1.4'
O O 0.0106 0.0060 'International Tables Vol C Tables 4.2.6.8 and 6.1.1.4'
P P 0.1023 0.0942 'International Tables Vol C Tables 4.2.6.8 and 6.1.1.4'

loop_
_geom_angle_atom_site_label_1
_geom_angle_atom_site_label_2
_geom_angle_atom_site_label_3
_geom_angle
O3 P1 O1 113.67(13)
O3 P1 O2 116.68(12)
O1 P1 O2 99.51(12)
O3 P1 N1 114.72(13)
O1 P1 N1 105.78(13)
O2 P1 N1 104.81(13)
C1 O1 P1 128.3(2)
C7 O2 P1 121.73(19)
C15 N1 P1 120.9(2)
C15 N1 H1 113(2)
P1 N1 H1 121(2)
C6 C1 C2 122.1(3)
C6 C1 O1 115.6(3)
C2 C1 O1 122.3(3)
C1 C2 C3 117.9(3)
C1 C2 H2A 121.1
C3 C2 H2A 121.1
C4 C3 C2 120.9(3)
C4 C3 H3B 119.6
C2 C3 H3B 119.6
C5 C4 C3 119.6(3)
C5 C4 H4A 120.2
C3 C4 H4A 120.2
C4 C5 C6 120.5(3)
C4 C5 H5A 119.7
C6 C5 H5A 119.7
C1 C6 C5 119.1(3)
C1 C6 H6A 120.5
C5 C6 H6A 120.5
C12 C7 C8 121.9(3)
C12 C7 O2 119.9(3)
C8 C7 O2 118.0(3)
C7 C8 C9 118.8(4)
C7 C8 H8A 120.6
C9 C8 H8A 120.6
C10 C9 C8 120.1(4)
C10 C9 H9A 120.0
C8 C9 H9A 120.0
C9 C10 C11 119.7(3)
C9 C10 H10A 120.1
C11 C10 H10A 120.1
C10 C11 C12 120.9(4)
C10 C11 H11A 119.5
C12 C11 H11A 119.5
C7 C12 C11 118.5(3)
C7 C12 H12A 120.7
C11 C12 H12A 120.7
C14 C13 H13A 109.5
C14 C13 H13B 109.5
H13A C13 H13B 109.5
C14 C13 H13C 109.5
H13A C13 H13C 109.5
H13B C13 H13C 109.5
C13 C14 C15 113.1(3)
C13 C14 H14A 109.0
C15 C14 H14A 109.0
C13 C14 H14B 109.0
C15 C14 H14B 109.0
H14A C14 H14B 107.8
N1 C15 C16 113.0(3)
N1 C15 C14 109.0(3)
C16 C15 C14 111.6(3)
N1 C15 H15A 107.7
C16 C15 H15A 107.7
C14 C15 H15A 107.7
C17 C16 C21 118.0(3)
C17 C16 C15 120.3(3)
C21 C16 C15 121.6(3)
C16 C17 C18 121.4(3)
C16 C17 H17A 119.3
C18 C17 H17A 119.3
C19 C18 C17 119.3(3)
C19 C18 H18A 120.3
C17 C18 H18A 120.3
C20 C19 C18 120.4(3)
C20 C19 H19A 119.8
C18 C19 H19A 119.8
C19 C20 C21 119.6(3)
C19 C20 H20A 120.2
C21 C20 H20A 120.2
C16 C21 C20 121.3(3)
C16 C21 H21A 119.3
C20 C21 H21A 119.3

loop_
_geom_bond_atom_site_label_1
_geom_bond_atom_site_label_2
_geom_bond_distance
P1 O3 1.465(2)
P1 O1 1.582(2)
P1 O2 1.586(2)
P1 N1 1.613(3)
O1 C1 1.400(3)
O2 C7 1.417(4)
N1 C15 1.469(4)
N1 H1 0.838(10)
C1 C6 1.372(4)
C1 C2 1.378(4)
C2 C3 1.392(4)
C2 H2A 0.9500
C3 C4 1.384(4)
C3 H3B 0.9500
C4 C5 1.374(4)
C4 H4A 0.9500
C5 C6 1.382(4)
C5 H5A 0.9500
C6 H6A 0.9500
C7 C12 1.370(4)
C7 C8 1.373(4)
C8 C9 1.398(4)
C8 H8A 0.9500
C9 C10 1.370(5)
C9 H9A 0.9500
C10 C11 1.380(5)
C10 H10A 0.9500
C11 C12 1.384(4)
C11 H11A 0.9500
C12 H12A 0.9500
C13 C14 1.519(4)
C13 H13A 0.9800
C13 H13B 0.9800
C13 H13C 0.9800
C14 C15 1.530(4)
C14 H14A 0.9900
C14 H14B 0.9900
C15 C16 1.525(4)
C15 H15A 1.0000
C16 C17 1.385(4)
C16 C21 1.386(4)
C17 C18 1.392(4)
C17 H17A 0.9500
C18 C19 1.384(4)
C18 H18A 0.9500
C19 C20 1.376(5)
C19 H19A 0.9500
C20 C21 1.391(4)
C20 H20A 0.9500
C21 H21A 0.9500

loop_
_geom_hbond_atom_site_label_D
_geom_hbond_atom_site_label_H
_geom_hbond_atom_site_label_A
_geom_hbond_site_symmetry_A
_geom_hbond_distance_DH
_geom_hbond_distance_HA
_geom_hbond_distance_DA
_geom_hbond_angle_DHA
N1 H1 O3 1_455 0.838(10) 2.254(12) 3.077(3) 167(3)

loop_
_cod_related_entry_id
_cod_related_entry_database
_cod_related_entry_code
1 ChemSpider 30656919
